data_4350396
loop_
_publ_author_name
'Obara, Shinya'
'Itabashi, Masumi'
'Okuda, Fumio'
'Tamaki, Satoru'
'Tanabe, Yoshiaki'
'Ishii, Youichi'
'Nozaki, Koichi'
'Haga, Masa-Aki'

_publ_section_title
;
 Highly phosphorescent iridium complexes containing both tridentate
 bis(benzimidazolyl)-benzene or -pyridine and bidentate phenylpyridine:
 synthesis, photophysical properties, and theoretical study of
 Ir-bis(benzimidazolyl)benzene complex.
;
_journal_issue 22
_journal_name_full 'Inorganic chemistry'
_journal_page_first 8907
_journal_page_last 8921
_journal_paper_doi 10.1021/ic060796o
_journal_volume 45
_journal_year 2006
_chemical_formula_moiety 'C36 H31 Cl5 Ir N5 '
_chemical_formula_sum 'C36 H31 Cl5 Ir N5'
_chemical_formula_weight 903.16
_space_group_IT_number 14
_space_group_name_Hall '-P 2ybc'
_space_group_name_H-M_alt 'P 1 21/c 1'
_symmetry_cell_setting monoclinic
_symmetry_Int_Tables_number 14
_symmetry_space_group_name_Hall '-P 2ybc'
_symmetry_space_group_name_H-M 'P 1 21/c 1'
_cell_angle_alpha 90
_cell_angle_beta 107.460(6)
_cell_angle_gamma 90
_cell_formula_units_Z 4
_cell_length_a 14.360(6)
_cell_length_b 14.339(6)
_cell_length_c 17.123(7)
_cell_measurement_reflns_used 7784
_cell_measurement_temperature 123.1
_cell_measurement_theta_max 27.5
_cell_measurement_theta_min 3.1
_cell_volume 3363(2)
_computing_cell_refinement CrystalClear
_computing_data_collection CrystalClear
_computing_data_reduction CrystalStructure
_computing_publication_material 'CrystalStructure 3.6.0'
_computing_structure_refinement CRYSTALS
_computing_structure_solution SHELXS97
_diffrn_detector_area_resol_mean 7.31
_diffrn_measured_fraction_theta_full 0.8658
_diffrn_measured_fraction_theta_max 0.8658
_diffrn_measurement_device_type 'Rigaku Mercury'
_diffrn_measurement_method \w
_diffrn_radiation_type 'Mo K\a'
_diffrn_radiation_wavelength 0.7107
_diffrn_reflns_av_R_equivalents 0.090
_diffrn_reflns_limit_h_max 18
_diffrn_reflns_limit_h_min -14
_diffrn_reflns_limit_k_max 12
_diffrn_reflns_limit_k_min -18
_diffrn_reflns_limit_l_max 19
_diffrn_reflns_limit_l_min -19
_diffrn_reflns_number 12694
_diffrn_reflns_theta_full 27.48
_diffrn_reflns_theta_max 27.48
_exptl_absorpt_coefficient_mu 4.413
_exptl_absorpt_correction_T_max 0.643
_exptl_absorpt_correction_T_min 0.407
_exptl_absorpt_correction_type multi-scan
_exptl_absorpt_process_details 'Jacobson, R. (1998) Private communication'
_exptl_crystal_colour red
_exptl_crystal_density_diffrn 1.783
_exptl_crystal_density_method 'not measured'
_exptl_crystal_description block
_exptl_crystal_F_000 1776.00
_exptl_crystal_size_max 0.30
_exptl_crystal_size_mid 0.15
_exptl_crystal_size_min 0.10
_refine_diff_density_max 0.78
_refine_diff_density_min -0.88
_refine_ls_extinction_method none
_refine_ls_goodness_of_fit_ref 1.002
_refine_ls_hydrogen_treatment refall
_refine_ls_number_parameters 430
_refine_ls_number_reflns 2548
_refine_ls_R_factor_gt 0.0550
_refine_ls_shift/su_max 0.0000
_refine_ls_structure_factor_coef F
_refine_ls_weighting_details 'w = 1/[0.0007Fo^2^ + 1.3500\s(Fo^2^)]'
_refine_ls_weighting_scheme calc
_refine_ls_wR_factor_ref 0.0560
_reflns_number_gt 2548
_reflns_number_total 6562
_reflns_threshold_expression F^2^>2.0\s(F^2^)
_cod_data_source_file ic060796osi20060510_085611.cif
_cod_data_source_block '_[IrCl(Mebib)(mppy)].2CH2C'
_cod_original_cell_volume 3363.3(24)
_cod_original_formula_sum 'C36 H31 Cl5 Ir N5 '
_cod_database_code 4350396

loop_
_symmetry_equiv_pos_site_id
_symmetry_equiv_pos_as_xyz
1 +X,+Y,+Z
2 -X,1/2+Y,1/2-Z
3 -X,-Y,-Z
4 +X,1/2-Y,1/2+Z

loop_
_atom_site_label
_atom_site_type_symbol
_atom_site_fract_x
_atom_site_fract_y
_atom_site_fract_z
_atom_site_U_iso_or_equiv
_atom_site_adp_type
_atom_site_occupancy
_atom_site_symmetry_multiplicity
_atom_site_calc_flag
_atom_site_refinement_flags
Ir(1) Ir 0.28571(5) 0.70226(5) 0.09663(4) 0.0242(2) Uani 1.00 1 d .
Cl(1) Cl 0.4422(3) 0.6708(3) 0.2047(2) 0.0326(13) Uani 1.00 1 d .
Cl(2) Cl 0.7065(4) 0.7950(4) 0.2323(3) 0.061(2) Uani 1.00 1 d .
Cl(3) Cl 0.5556(4) 0.9346(4) 0.2229(3) 0.052(2) Uani 1.00 1 d .
Cl(4) Cl -0.0973(5) 0.8103(5) 0.1182(4) 0.096(3) Uani 1.00 1 d .
Cl(5) Cl -0.1041(5) 0.9846(6) 0.0336(4) 0.102(3) Uani 1.00 1 d .
N(1) N 0.2740(9) 0.8349(9) 0.1402(7) 0.023(4) Uani 1.00 1 d .
N(2) N 0.3245(9) 0.6017(9) 0.0285(7) 0.021(4) Uani 1.00 1 d .
N(3) N 0.2045(10) 0.6208(9) 0.1584(9) 0.029(5) Uani 1.00 1 d .
N(4) N 0.2970(11) 0.9858(10) 0.1347(8) 0.033(5) Uani 1.00 1 d .
N(5) N 0.3952(10) 0.5639(11) -0.0670(8) 0.037(5) Uani 1.00 1 d .
C(1) C 0.3444(11) 0.7764(11) 0.0310(9) 0.024(5) Uani 1.00 1 d .
C(2) C 0.1518(11) 0.7146(12) 0.0179(8) 0.023(4) Uiso 1.00 1 d .
C(3) C 0.2348(11) 0.8755(12) 0.1962(9) 0.023(5) Uani 1.00 1 d .
C(4) C 0.1917(12) 0.8372(13) 0.2531(9) 0.030(5) Uani 1.00 1 d .
C(5) C 0.1615(11) 0.9009(12) 0.3018(9) 0.022(4) Uiso 1.00 1 d .
C(6) C 0.1743(13) 0.993(1) 0.2982(10) 0.042(6) Uani 1.00 1 d .
C(7) C 0.2223(12) 1.0340(13) 0.2425(10) 0.034(6) Uani 1.00 1 d .
C(8) C 0.2514(11) 0.9742(11) 0.1938(9) 0.020(5) Uani 1.00 1 d .
C(9) C 0.3288(11) 1.0789(12) 0.1181(11) 0.039(6) Uani 1.00 1 d .
C(10) C 0.3071(10) 0.9017(12) 0.1004(9) 0.018(4) Uiso 1.00 1 d .
C(11) C 0.3496(13) 0.875(1) 0.0409(10) 0.037(6) Uani 1.00 1 d .
C(12) C 0.3917(13) 0.9297(13) -0.0086(11) 0.043(6) Uani 1.00 1 d .
C(13) C 0.4239(11) 0.8838(13) -0.0683(9) 0.025(5) Uani 1.00 1 d .
C(14) C 0.4200(13) 0.789(2) -0.0810(9) 0.045(7) Uani 1.00 1 d .
C(15) C 0.3827(12) 0.7321(12) -0.0282(9) 0.031(6) Uani 1.00 1 d .
C(16) C 0.3680(12) 0.6350(12) -0.0249(9) 0.026(4) Uiso 1.00 1 d .
C(17) C 0.4463(12) 0.5706(12) -0.1296(8) 0.032(5) Uani 1.00 1 d .
C(18) C 0.3672(11) 0.4798(12) -0.0389(9) 0.020(4) Uiso 1.00 1 d .
C(19) C 0.3740(12) 0.3884(13) -0.0620(10) 0.034(5) Uani 1.00 1 d .
C(20) C 0.3355(12) 0.3215(13) -0.0229(11) 0.041(6) Uani 1.00 1 d .
C(21) C 0.2870(12) 0.3442(12) 0.0340(9) 0.029(5) Uani 1.00 1 d .
C(22) C 0.2810(11) 0.4342(11) 0.0544(9) 0.023(5) Uani 1.00 1 d .
C(23) C 0.321(1) 0.5044(12) 0.0195(10) 0.034(6) Uani 1.00 1 d .
C(24) C 0.2370(12) 0.5814(12) 0.2339(10) 0.027(5) Uani 1.00 1 d .
C(25) C 0.1857(13) 0.523(2) 0.2636(11) 0.043(7) Uani 1.00 1 d .
C(26) C 0.0909(13) 0.5031(11) 0.2196(10) 0.031(6) Uani 1.00 1 d .
C(27) C 0.0507(13) 0.543(1) 0.1452(11) 0.044(6) Uani 1.00 1 d .
C(28) C 0.1084(11) 0.6039(12) 0.1149(9) 0.025(5) Uani 1.00 1 d .
C(29) C 0.0777(11) 0.6545(12) 0.0367(10) 0.027(5) Uani 1.00 1 d .
C(30) C -0.0164(11) 0.6503(13) -0.0146(11) 0.038(6) Uani 1.00 1 d .
C(31) C -0.0432(13) 0.7063(13) -0.0877(10) 0.036(5) Uani 1.00 1 d .
C(32) C 0.024(1) 0.7644(13) -0.1065(10) 0.039(6) Uani 1.00 1 d .
C(33) C 0.1232(11) 0.7636(11) -0.0528(8) 0.022(5) Uani 1.00 1 d .
C(34) C -0.005(2) 0.820(2) -0.1845(13) 0.085(9) Uani 1.00 1 d .
C(35) C 0.592(2) 0.8426(13) 0.1735(11) 0.052(7) Uani 1.00 1 d .
C(36) C -0.033(2) 0.889(2) 0.075(1) 0.079(10) Uani 1.00 1 d .
H(1) H 0.1840 0.7719 0.2580 0.032 Uiso 1.00 1 c R
H(2) H 0.1299 0.8778 0.3394 0.027 Uiso 1.00 1 c R
H(3) H 0.1516 1.0329 0.3330 0.052 Uiso 1.00 1 c R
H(4) H 0.2325 1.0993 0.2407 0.039 Uiso 1.00 1 c R
H(5) H 0.2778 1.1067 0.0757 0.044 Uiso 1.00 1 c R
H(6) H 0.3860 1.0736 0.1014 0.044 Uiso 1.00 1 c R
H(7) H 0.3430 1.1168 0.1658 0.044 Uiso 1.00 1 c R
H(8) H 0.3983 0.9953 -0.0016 0.056 Uiso 1.00 1 c R
H(9) H 0.4501 0.9210 -0.1025 0.030 Uiso 1.00 1 c R
H(10) H 0.4413 0.7621 -0.1234 0.056 Uiso 1.00 1 c R
H(11) H 0.3994 0.5726 -0.1823 0.037 Uiso 1.00 1 c R
H(12) H 0.4874 0.5179 -0.1259 0.037 Uiso 1.00 1 c R
H(13) H 0.4853 0.6254 -0.1216 0.037 Uiso 1.00 1 c R
H(14) H 0.4036 0.3724 -0.1029 0.037 Uiso 1.00 1 c R
H(15) H 0.3424 0.2576 -0.0350 0.048 Uiso 1.00 1 c R
H(16) H 0.2583 0.2968 0.0580 0.035 Uiso 1.00 1 c R
H(17) H 0.2489 0.4496 0.0937 0.024 Uiso 1.00 1 c R
H(18) H 0.3009 0.5968 0.2673 0.031 Uiso 1.00 1 c R
H(19) H 0.2140 0.4954 0.3156 0.056 Uiso 1.00 1 c R
H(20) H 0.0537 0.4610 0.2411 0.037 Uiso 1.00 1 c R
H(21) H -0.0151 0.5308 0.1144 0.058 Uiso 1.00 1 c R
H(22) H -0.0631 0.6108 -0.0021 0.042 Uiso 1.00 1 c R
H(23) H -0.1080 0.7033 -0.1237 0.043 Uiso 1.00 1 c R
H(24) H 0.1707 0.7992 -0.0680 0.025 Uiso 1.00 1 c R
H(25) H 0.0083 0.7853 -0.2275 0.098 Uiso 1.00 1 c R
H(26) H 0.0310 0.8762 -0.1768 0.099 Uiso 1.00 1 c R
H(27) H -0.0727 0.8334 -0.1990 0.099 Uiso 1.00 1 c R
H(28) H 0.5977 0.8641 0.1226 0.065 Uiso 1.00 1 c R
H(29) H 0.5439 0.7950 0.1639 0.065 Uiso 1.00 1 c R
H(30) H 0.0232 0.9100 0.1164 0.105 Uiso 1.00 1 c R
H(31) H -0.0143 0.8586 0.0331 0.105 Uiso 1.00 1 c R

loop_
_atom_site_aniso_label
_atom_site_aniso_U_11
_atom_site_aniso_U_22
_atom_site_aniso_U_33
_atom_site_aniso_U_12
_atom_site_aniso_U_13
_atom_site_aniso_U_23
Ir(1) 0.0232(4) 0.0227(4) 0.0298(4) -0.0005(5) 0.0126(3) -0.0007(4)
Cl(1) 0.026(2) 0.036(3) 0.034(2) -0.004(2) 0.006(2) -0.002(2)
Cl(2) 0.049(3) 0.040(3) 0.093(4) 0.004(3) 0.021(3) -0.007(4)
Cl(3) 0.056(3) 0.050(4) 0.054(3) -0.002(3) 0.023(3) -0.001(3)
Cl(4) 0.128(6) 0.079(5) 0.107(5) -0.021(5) 0.076(5) -0.017(4)
Cl(5) 0.077(5) 0.118(7) 0.108(5) 0.040(5) 0.026(4) 0.042(5)
N(1) 0.013(7) 0.020(8) 0.037(8) 0.007(6) 0.009(6) 0.004(6)
N(2) 0.019(8) 0.012(8) 0.022(7) -0.006(7) -0.007(6) 0.014(6)
N(3) 0.032(10) 0.007(8) 0.051(10) 0.001(7) 0.018(8) 0.009(7)
N(4) 0.051(10) 0.019(9) 0.036(8) -0.008(8) 0.024(8) 0.006(7)
N(5) 0.025(9) 0.053(12) 0.032(8) 0.004(8) 0.006(7) -0.003(8)
C(1) 0.010(8) 0.03(1) 0.031(9) -0.005(8) 0.006(7) -0.008(8)
C(3) 0.016(9) 0.024(11) 0.033(10) 0.005(8) 0.011(8) -0.009(8)
C(4) 0.023(10) 0.024(11) 0.034(10) 0.020(9) -0.004(8) 0.001(8)
C(6) 0.040(12) 0.06(2) 0.035(11) 0.005(11) 0.019(9) -0.004(10)
C(7) 0.018(10) 0.016(11) 0.063(12) 0.003(9) 0.007(9) -0.005(10)
C(8) 0.028(10) 0.004(9) 0.030(9) -0.001(8) 0.009(8) -0.009(7)
C(9) 0.010(9) 0.037(12) 0.063(13) 0.012(9) 0.002(8) 0.003(10)
C(11) 0.028(11) 0.05(1) 0.032(11) -0.009(10) 0.004(8) 0.014(10)
C(12) 0.05(1) 0.019(12) 0.069(13) 0.016(10) 0.038(11) 0.017(10)
C(13) 0.011(9) 0.028(12) 0.036(10) 0.002(8) 0.006(8) 0.006(9)
C(14) 0.047(12) 0.07(2) 0.024(10) 0.009(13) 0.018(8) 0.035(11)
C(15) 0.027(10) 0.034(13) 0.028(10) -0.011(9) 0.004(8) -0.003(8)
C(17) 0.049(12) 0.032(12) 0.010(9) -0.005(9) 0.003(8) -0.003(7)
C(19) 0.020(10) 0.041(13) 0.032(10) 0.001(9) -0.004(8) -0.026(9)
C(20) 0.019(10) 0.03(1) 0.073(13) 0.012(9) 0.012(9) 0.020(10)
C(21) 0.036(11) 0.019(10) 0.033(10) 0.006(9) 0.010(8) -0.002(8)
C(22) 0.015(9) 0.020(11) 0.025(9) 0.014(8) -0.009(7) -0.005(8)
C(23) 0.050(13) 0.009(10) 0.045(11) 0.012(9) 0.017(10) 0.013(9)
C(24) 0.015(10) 0.030(12) 0.031(11) -0.010(9) -0.002(8) -0.017(9)
C(25) 0.021(11) 0.07(2) 0.051(12) -0.012(11) 0.030(10) 0.002(11)
C(26) 0.043(12) 0.013(10) 0.037(11) -0.001(9) 0.009(9) 0.018(8)
C(27) 0.025(11) 0.07(2) 0.048(12) -0.030(11) 0.030(10) -0.021(12)
C(28) 0.022(10) 0.039(12) 0.019(9) 0.004(9) 0.014(7) -0.016(8)
C(29) 0.019(10) 0.027(11) 0.043(11) 0.006(8) 0.022(8) 0.003(8)
C(30) 0.011(10) 0.039(12) 0.055(12) -0.005(9) -0.002(9) -0.014(10)
C(31) 0.034(10) 0.026(10) 0.047(11) 0.001(11) 0.011(9) -0.009(11)
C(32) 0.041(13) 0.038(13) 0.036(11) 0.003(10) 0.007(9) 0.000(9)
C(33) 0.018(9) 0.029(11) 0.015(9) -0.010(8) 0.000(7) -0.019(7)
C(34) 0.05(2) 0.12(3) 0.08(2) 0.01(2) 0.008(12) 0.02(2)
C(35) 0.09(2) 0.028(12) 0.050(13) 0.007(12) 0.032(12) -0.014(10)
C(36) 0.08(2) 0.06(2) 0.12(2) -0.01(2) 0.07(2) 0.00(2)

loop_
_atom_type_symbol
_atom_type_description
_atom_type_scat_dispersion_real
_atom_type_scat_dispersion_imag
_atom_type_scat_source
C C 0.003 0.002
;
International Tables for Crystallography
(1992, Vol. C, Tables 4.2.6.8 and 6.1.1.4)
;
H H 0.000 0.000
;
International Tables for Crystallography
(1992, Vol. C, Table 6.1.1.4)
;
N N 0.006 0.003
;
International Tables for Crystallography
(1992, Vol. C, Tables 4.2.6.8 and 6.1.1.4)
;
Cl Cl 0.148 0.159
;
International Tables for Crystallography
(1992, Vol. C, Tables 4.2.6.8 and 6.1.1.4)
;
Ir Ir -1.444 7.990
;
International Tables for Crystallography
(1992, Vol. C, Tables 4.2.6.8 and 6.1.1.4)
;

loop_
_geom_angle_atom_site_label_1
_geom_angle_atom_site_label_2
_geom_angle_atom_site_label_3
_geom_angle
N(1) Ir(1) Cl(1) 93.0(3)
N(2) Ir(1) Cl(1) 87.5(3)
N(3) Ir(1) Cl(1) 92.2(3)
C(1) Ir(1) Cl(1) 94.5(4)
C(2) Ir(1) Cl(1) 172.0(5)
N(2) Ir(1) N(1) 157.6(5)
N(3) Ir(1) N(1) 102.0(5)
C(1) Ir(1) N(1) 78.4(6)
C(2) Ir(1) N(1) 89.8(6)
Ir(1) N(1) C(3) 137(1)
Ir(1) N(1) C(10) 113(1)
N(3) Ir(1) N(2) 100.4(5)
C(1) Ir(1) N(2) 79.2(6)
C(2) Ir(1) N(2) 92.8(6)
Ir(1) N(2) C(16) 113(1)
Ir(1) N(2) C(23) 139(1)
C(1) Ir(1) N(3) 173.3(5)
C(2) Ir(1) N(3) 79.9(6)
Ir(1) N(3) C(24) 127(1)
Ir(1) N(3) C(28) 115(1)
C(2) Ir(1) C(1) 93.4(6)
Ir(1) C(1) C(11) 119(1)
Ir(1) C(1) C(15) 119(1)
Ir(1) C(2) C(29) 114(1)
Ir(1) C(2) C(33) 128(1)
Cl(2) C(35) Cl(3) 112.2(9)
Cl(4) C(36) Cl(5) 111(1)
C(10) N(1) C(3) 109(1)
N(1) C(3) C(4) 132(1)
N(1) C(3) C(8) 106(1)
N(1) C(10) C(11) 118(1)
N(1) C(10) N(4) 108(1)
N(2) C(16) C(15) 119(1)
C(23) N(2) C(16) 106(1)
N(2) C(16) N(5) 110(1)
N(2) C(23) C(18) 108(1)
N(2) C(23) C(22) 133(1)
C(28) N(3) C(24) 116(1)
N(3) C(24) C(25) 124(1)
N(3) C(28) C(29) 112(1)
N(3) C(28) C(27) 121(1)
N(4) C(8) C(3) 105(1)
C(10) N(4) C(8) 110(1)
N(4) C(8) C(7) 133(1)
C(9) N(4) C(8) 120(1)
C(10) N(4) C(9) 129(1)
N(4) C(10) C(11) 133(1)
N(5) C(16) C(15) 129(1)
C(18) N(5) C(16) 107(1)
C(17) N(5) C(16) 128(1)
C(18) N(5) C(17) 124(1)
N(5) C(18) C(23) 105(1)
N(5) C(18) C(19) 131(1)
C(1) C(11) C(10) 109(1)
C(15) C(1) C(11) 120(1)
C(1) C(11) C(12) 119(1)
C(1) C(15) C(16) 108(1)
C(1) C(15) C(14) 119(1)
C(2) C(29) C(28) 116(1)
C(33) C(2) C(29) 116(1)
C(2) C(29) C(30) 121(1)
C(2) C(33) C(32) 123(1)
C(8) C(3) C(4) 120(1)
C(3) C(4) C(5) 115(1)
C(3) C(8) C(7) 121(1)
C(4) C(5) C(6) 123(1)
C(5) C(6) C(7) 121(1)
C(6) C(7) C(8) 116(1)
C(10) C(11) C(12) 130(1)
C(11) C(12) C(13) 118(1)
C(12) C(13) C(14) 124(1)
C(13) C(14) C(15) 117(1)
C(14) C(15) C(16) 132(1)
C(23) C(18) C(19) 122(1)
C(18) C(19) C(20) 116(1)
C(18) C(23) C(22) 118(1)
C(19) C(20) C(21) 122(1)
C(20) C(21) C(22) 119(1)
C(21) C(22) C(23) 121(1)
C(24) C(25) C(26) 120(1)
C(25) C(26) C(27) 119(1)
C(26) C(27) C(28) 118(1)
C(27) C(28) C(29) 126(1)
C(28) C(29) C(30) 121(1)
C(29) C(30) C(31) 119(1)
C(30) C(31) C(32) 121(1)
C(31) C(32) C(33) 118(1)
C(31) C(32) C(34) 120(1)
C(34) C(32) C(33) 121(1)
Cl(2) C(35) H(29) 108.7694
Cl(2) C(35) H(28) 108.8345
Cl(3) C(35) H(29) 108.7592
Cl(3) C(35) H(28) 108.8353
Cl(4) C(36) H(30) 109.0102
Cl(4) C(36) H(31) 108.9311
Cl(5) C(36) H(30) 109.0094
Cl(5) C(36) H(31) 108.9435
N(3) C(24) H(18) 117.9677
N(4) C(9) H(6) 109.4722
N(4) C(9) H(5) 108.4419
N(4) C(9) H(7) 110.6011
N(5) C(17) H(11) 109.0643
N(5) C(17) H(12) 109.4899
N(5) C(17) H(13) 110.4478
C(2) C(33) H(24) 118.3295
C(3) C(4) H(1) 122.0062
H(1) C(4) C(5) 121.9986
C(4) C(5) H(2) 118.3790
H(2) C(5) C(6) 118.3623
C(5) C(6) H(3) 119.1074
C(6) C(7) H(4) 121.7573
H(3) C(6) C(7) 119.1223
H(4) C(7) C(8) 121.8105
H(6) C(9) H(5) 109.9889
H(7) C(9) H(5) 109.4766
H(7) C(9) H(6) 108.8525
C(11) C(12) H(8) 120.9804
H(8) C(12) C(13) 120.9497
C(12) C(13) H(9) 117.5838
C(13) C(14) H(10) 121.0628
H(9) C(13) C(14) 117.5522
H(10) C(14) C(15) 121.0498
H(12) C(17) H(11) 109.6637
H(13) C(17) H(11) 109.4604
H(13) C(17) H(12) 108.7021
C(18) C(19) H(14) 121.6356
H(14) C(19) C(20) 121.6255
C(19) C(20) H(15) 118.8700
H(15) C(20) C(21) 118.8750
C(20) C(21) H(16) 120.3923
C(21) C(22) H(17) 119.2953
H(16) C(21) C(22) 120.3769
H(17) C(22) C(23) 119.2493
H(18) C(24) C(25) 117.9442
C(24) C(25) H(19) 119.9527
H(19) C(25) C(26) 119.9401
C(25) C(26) H(20) 120.1404
C(26) C(27) H(21) 120.7539
H(20) C(26) C(27) 120.1425
H(21) C(27) C(28) 120.7347
C(29) C(30) H(22) 120.4535
H(22) C(30) C(31) 120.4766
C(30) C(31) H(23) 119.4400
H(23) C(31) C(32) 119.4282
C(32) C(33) H(24) 118.3371
C(32) C(34) H(25) 110.5216
C(32) C(34) H(26) 109.4933
C(32) C(34) H(27) 109.0700
H(26) C(34) H(25) 108.9376
H(27) C(34) H(25) 109.4767
H(27) C(34) H(26) 109.3241
H(29) C(35) H(28) 109.4552
H(31) C(36) H(30) 109.4654

loop_
_geom_bond_atom_site_label_1
_geom_bond_atom_site_label_2
_geom_bond_distance
Ir(1) Cl(1) 2.487(4)
Ir(1) N(1) 2.07(1)
Ir(1) N(2) 2.04(1)
Ir(1) N(3) 2.14(2)
Ir(1) C(1) 1.92(2)
Ir(1) C(2) 2.00(1)
Cl(2) C(35) 1.78(2)
Cl(3) C(35) 1.73(2)
Cl(4) C(36) 1.75(3)
Cl(5) C(36) 1.72(2)
N(1) C(3) 1.38(2)
N(1) C(10) 1.34(2)
N(2) C(16) 1.34(2)
N(2) C(23) 1.40(2)
N(3) C(24) 1.36(2)
N(3) C(28) 1.38(2)
N(4) C(8) 1.37(2)
N(4) C(9) 1.47(2)
N(4) C(10) 1.37(2)
N(5) C(16) 1.37(2)
N(5) C(17) 1.47(2)
N(5) C(18) 1.40(2)
C(1) Ir(1) 1.92(2)
C(1) C(11) 1.43(3)
C(1) C(15) 1.44(3)
C(2) C(29) 1.48(2)
C(2) C(33) 1.35(2)
C(3) C(4) 1.41(3)
C(3) C(8) 1.44(2)
C(4) C(5) 1.39(2)
C(5) C(6) 1.34(3)
C(6) C(7) 1.46(3)
C(7) C(8) 1.35(3)
C(10) C(11) 1.39(3)
C(11) C(1) 1.43(3)
C(11) C(12) 1.42(3)
C(12) C(13) 1.40(3)
C(13) C(14) 1.37(3)
C(14) C(15) 1.43(3)
C(15) C(1) 1.44(3)
C(15) C(16) 1.41(2)
C(18) C(19) 1.38(2)
C(18) C(23) 1.41(3)
C(19) C(20) 1.38(3)
C(20) C(21) 1.40(3)
C(21) C(22) 1.35(2)
C(22) C(23) 1.38(3)
C(24) C(25) 1.31(3)
C(25) C(26) 1.37(2)
C(26) C(27) 1.36(2)
C(27) C(28) 1.40(3)
C(28) C(29) 1.47(2)
C(29) C(30) 1.38(2)
C(30) C(31) 1.44(2)
C(31) C(32) 1.38(3)
C(32) C(33) 1.45(2)
C(32) C(34) 1.50(3)
C(4) H(1) 0.9501
C(5) H(2) 0.9500
C(6) H(3) 0.9500
C(7) H(4) 0.9500
C(9) H(5) 0.9500
C(9) H(6) 0.9499
C(9) H(7) 0.9499
C(12) H(8) 0.9500
C(13) H(9) 0.9500
C(14) H(10) 0.9500
C(17) H(11) 0.9500
C(17) H(12) 0.9500
C(17) H(13) 0.9500
C(19) H(14) 0.9500
C(20) H(15) 0.9499
C(21) H(16) 0.9499
C(22) H(17) 0.9500
C(24) H(18) 0.9500
C(25) H(19) 0.9501
C(26) H(20) 0.9500
C(27) H(21) 0.9500
C(30) H(22) 0.9501
C(31) H(23) 0.9500
C(33) H(24) 0.9501
C(34) H(25) 0.9500
C(34) H(26) 0.9499
C(34) H(27) 0.9500
C(35) H(28) 0.9500
C(35) H(29) 0.9501
C(36) H(30) 0.9501
C(36) H(31) 0.9500
H(26) C(34) 0.9499
H(31) C(36) 0.9500

loop_
_geom_contact_atom_site_label_1
_geom_contact_atom_site_label_2
_geom_contact_distance
_geom_contact_site_symmetry_2
Ir(1) C(3) 3.22(2) .
Ir(1) C(10) 2.87(2) .
Ir(1) C(11) 2.90(2) .
Ir(1) C(15) 2.91(2) .
Ir(1) C(16) 2.85(2) .
Ir(1) C(23) 3.23(2) .
Ir(1) C(24) 3.16(2) .
Ir(1) C(28) 3.01(2) .
Ir(1) C(29) 2.93(2) .
Ir(1) C(33) 3.03(1) .
Cl(1) N(1) 3.32(1) .
Cl(1) N(2) 3.14(1) .
Cl(1) N(3) 3.34(1) .
Cl(1) C(1) 3.26(2) .
Cl(1) C(24) 3.39(2) .
Cl(1) C(35) 3.42(2) .
Cl(2) Cl(3) 2.918(8) .
Cl(3) C(10) 3.59(1) .
Cl(3) C(17) 3.35(2) 56504
Cl(3) C(24) 3.54(2) 65502
Cl(4) Cl(5) 2.87(1) .
N(1) N(3) 3.27(2) .
N(1) N(4) 2.20(2) .
N(1) C(1) 2.52(2) .
N(1) C(2) 2.87(2) .
N(1) C(4) 2.55(2) .
N(1) C(7) 3.54(2) .
N(1) C(8) 2.26(2) .
N(1) C(11) 2.35(2) .
N(1) C(33) 3.52(2) .
N(2) N(3) 3.21(2) .
N(2) N(5) 2.23(2) .
N(2) C(1) 2.52(2) .
N(2) C(2) 2.92(2) .
N(2) C(15) 2.37(2) .
N(2) C(18) 2.28(2) .
N(2) C(19) 3.59(2) .
N(2) C(22) 2.55(2) .
N(3) C(2) 2.66(2) .
N(3) C(4) 3.53(2) .
N(3) C(22) 3.57(2) .
N(3) C(25) 2.36(3) .
N(3) C(26) 2.76(2) .
N(3) C(27) 2.42(2) .
N(3) C(29) 2.37(2) .
N(4) C(3) 2.23(2) .
N(4) C(4) 3.57(2) .
N(4) C(7) 2.49(2) .
N(4) C(11) 2.53(2) .
N(4) C(12) 3.25(3) .
N(5) C(5) 3.47(2) 56404
N(5) C(6) 3.42(2) 56404
N(5) C(14) 3.27(3) .
N(5) C(15) 2.52(2) .
N(5) C(18) 3.41(2) 66503
N(5) C(19) 2.54(2) .
N(5) C(19) 3.46(2) 66503
N(5) C(22) 3.54(2) .
N(5) C(23) 2.24(3) .
C(1) Cl(1) 3.26(2) .
C(1) N(1) 2.52(2) .
C(1) N(2) 2.52(2) .
C(1) C(2) 2.85(2) .
C(1) C(10) 2.30(2) .
C(1) C(12) 2.46(3) .
C(1) C(13) 2.78(3) .
C(1) C(14) 2.48(3) .
C(1) C(16) 2.31(2) .
C(1) C(33) 3.07(2) .
C(2) C(1) 2.85(2) .
C(2) C(10) 3.50(2) .
C(2) C(11) 3.59(2) .
C(2) C(16) 3.58(3) .
C(2) C(28) 2.51(2) .
C(2) C(30) 2.49(2) .
C(2) C(31) 2.84(2) .
C(2) C(32) 2.47(2) .
C(3) C(5) 2.38(3) .
C(3) C(6) 2.75(3) .
C(3) C(7) 2.43(2) .
C(3) C(10) 2.22(2) .
C(3) C(11) 3.52(3) .
C(4) C(6) 2.40(3) .
C(4) C(7) 2.87(3) .
C(4) C(8) 2.48(2) .
C(5) N(5) 3.47(2) 56504
C(5) C(7) 2.44(3) .
C(5) C(8) 2.76(2) .
C(5) C(16) 3.55(2) 56504
C(5) C(33) 3.59(2) 56504
C(6) N(5) 3.42(2) 56504
C(6) C(8) 2.38(3) .
C(6) C(18) 3.31(2) 56504
C(6) C(19) 3.57(2) 56504
C(7) C(9) 3.04(3) .
C(7) C(10) 3.58(3) .
C(7) C(19) 3.58(2) 56504
C(8) C(9) 2.46(3) .
C(8) C(10) 2.25(2) .
C(8) C(17) 3.51(2) 56504
C(9) C(10) 2.57(2) .
C(9) C(11) 3.26(3) .
C(9) C(12) 3.36(3) .
C(10) C(1) 2.30(2) .
C(10) C(12) 2.55(3) .
C(11) C(13) 2.42(3) .
C(11) C(14) 2.86(3) .
C(11) C(15) 2.49(3) .
C(11) C(33) 3.55(2) .
C(11) C(35) 3.57(2) .
C(12) C(1) 2.46(3) .
C(12) C(14) 2.46(3) .
C(12) C(15) 2.85(3) .
C(13) C(1) 2.78(3) .
C(13) C(15) 2.41(3) .
C(14) C(1) 2.48(3) .
C(14) C(16) 2.61(3) .
C(14) C(17) 3.29(3) .
C(15) C(17) 3.19(2) .
C(15) C(23) 3.54(2) .
C(16) C(1) 2.31(2) .
C(16) C(5) 3.55(2) 56404
C(16) C(17) 2.56(3) .
C(16) C(18) 2.24(2) .
C(16) C(19) 3.60(3) .
C(16) C(19) 3.57(2) 66503
C(16) C(22) 3.57(2) .
C(16) C(23) 2.20(3) .
C(17) Cl(3) 3.35(2) 56404
C(17) C(8) 3.51(2) 56404
C(17) C(18) 2.54(2) .
C(17) C(18) 3.37(2) 66503
C(17) C(19) 3.16(3) .
C(17) C(19) 3.56(2) 66503
C(17) C(23) 3.48(2) 66503
C(18) N(5) 3.41(2) 66503
C(18) C(6) 3.31(2) 56404
C(18) C(17) 3.37(2) 66503
C(18) C(20) 2.35(3) .
C(18) C(21) 2.74(2) .
C(18) C(22) 2.39(2) .
C(19) N(5) 3.46(2) 66503
C(19) C(6) 3.57(2) 56404
C(19) C(7) 3.58(2) 56404
C(19) C(16) 3.57(2) 66503
C(19) C(17) 3.56(2) 66503
C(19) C(21) 2.43(3) .
C(19) C(22) 2.79(3) .
C(19) C(23) 2.44(3) .
C(20) C(22) 2.37(3) .
C(20) C(23) 2.75(3) .
C(21) C(23) 2.38(2) .
C(23) C(17) 3.48(2) 66503
C(24) Cl(3) 3.54(2) 64502
C(24) C(26) 2.33(3) .
C(24) C(27) 2.71(2) .
C(24) C(28) 2.33(2) .
C(25) C(27) 2.36(2) .
C(25) C(28) 2.71(2) .
C(26) C(28) 2.37(2) .
C(26) C(34) 3.52(3) 56504
C(27) C(29) 2.56(3) .
C(27) C(30) 3.03(2) .
C(27) C(30) 3.51(3) 56503
C(28) C(30) 2.49(2) .
C(29) C(31) 2.43(2) .
C(29) C(32) 2.82(2) .
C(29) C(33) 2.41(2) .
C(30) C(27) 3.51(3) 56503
C(30) C(32) 2.45(3) .
C(30) C(33) 2.81(2) .
C(31) C(33) 2.42(2) .
C(31) C(34) 2.50(3) .
C(33) C(1) 3.07(2) .
C(33) C(5) 3.59(2) 56404
C(33) C(34) 2.58(2) .
C(34) C(26) 3.52(3) 56404
Ir(1) H(18) 3.2388 .
Ir(1) H(24) 3.1328 .
Cl(1) H(7) 3.3058 64502
Cl(1) H(9) 3.5241 56504
Cl(1) H(10) 3.1009 56504
Cl(1) H(12) 3.3139 66503
Cl(1) H(14) 3.2625 66503
Cl(1) H(18) 2.7746 .
Cl(1) H(29) 2.5301 .
Cl(2) H(4) 2.9350 64502
Cl(2) H(7) 3.2910 64502
Cl(2) H(14) 3.3275 66503
Cl(2) H(15) 3.3246 66503
Cl(2) H(16) 3.4736 65502
Cl(2) H(19) 3.2857 65502
Cl(2) H(23) 3.0404 66504
Cl(2) H(27) 3.5481 66504
Cl(2) H(28) 2.2768 .
Cl(2) H(29) 2.2760 .
Cl(3) H(6) 3.3454 .
Cl(3) H(11) 3.1415 56504
Cl(3) H(12) 3.1058 56504
Cl(3) H(13) 3.2348 56504
Cl(3) H(17) 3.5343 65502
Cl(3) H(18) 3.0773 65502
Cl(3) H(28) 2.2277 .
Cl(3) H(29) 2.2267 .
Cl(4) H(15) 3.5153 56503
Cl(4) H(16) 3.5519 56503
Cl(4) H(19) 3.5037 55502
Cl(4) H(20) 3.1567 55502
Cl(4) H(25) 2.9599 56504
Cl(4) H(30) 2.2510 .
Cl(4) H(31) 2.2500 .
Cl(5) H(19) 3.4090 55502
Cl(5) H(30) 2.2230 .
Cl(5) H(31) 2.2222 .
N(1) H(1) 2.8493 .
N(1) H(11) 3.3105 56504
N(1) H(24) 3.4635 .
N(2) H(2) 3.5984 56404
N(2) H(12) 3.2115 66503
N(2) H(17) 2.8122 .
N(3) H(1) 2.8261 .
N(3) H(17) 2.8420 .
N(3) H(18) 1.9897 .
N(3) H(19) 3.2056 .
N(3) H(21) 3.2787 .
N(4) H(4) 2.7939 .
N(4) H(5) 1.9833 .
N(4) H(6) 1.9951 .
N(4) H(7) 2.0080 .
N(4) H(8) 3.1024 .
N(4) H(11) 3.1494 56504
N(5) H(10) 3.1358 .
N(5) H(11) 1.9971 .
N(5) H(12) 2.0019 .
N(5) H(12) 3.4328 66503
N(5) H(13) 2.0129 .
N(5) H(14) 2.8236 .
N(5) H(14) 3.5487 66503
C(1) H(8) 3.3200 .
C(1) H(10) 3.3426 .
C(1) H(24) 2.5820 .
C(1) H(29) 3.0889 .
C(2) H(2) 3.2592 56404
C(2) H(22) 3.3503 .
C(2) H(24) 1.9875 .
C(2) H(31) 3.2234 .
C(3) H(1) 2.0794 .
C(3) H(2) 3.2396 .
C(3) H(4) 3.3004 .
C(3) H(11) 2.7411 56504
C(3) H(30) 2.9755 .
C(4) H(2) 2.0230 .
C(4) H(3) 3.2475 .
C(4) H(11) 3.1320 56504
C(4) H(25) 3.2647 56504
C(4) H(30) 3.0041 .
C(5) H(1) 2.0584 .
C(5) H(3) 1.9833 .
C(5) H(4) 3.2973 .
C(5) H(11) 3.3662 56504
C(5) H(20) 3.0764 55502
C(5) H(21) 3.4289 55502
C(5) H(25) 3.3989 56504
C(5) H(30) 3.2029 .
C(6) H(1) 3.2582 .
C(6) H(2) 1.9760 .
C(6) H(4) 2.1168 .
C(6) H(11) 3.2852 56504
C(6) H(20) 3.1721 55502
C(6) H(21) 3.1328 55502
C(6) H(30) 3.4311 .
C(7) H(2) 3.2929 .
C(7) H(3) 2.0907 .
C(7) H(5) 3.3538 .
C(7) H(7) 2.7403 .
C(7) H(11) 2.9150 56504
C(7) H(14) 3.3846 56504
C(7) H(30) 3.5061 .
C(8) H(1) 3.3472 .
C(8) H(3) 3.2390 .
C(8) H(4) 2.0168 .
C(8) H(5) 2.8809 .
C(8) H(6) 3.1784 .
C(8) H(7) 2.5526 .
C(8) H(11) 2.6007 56504
C(8) H(30) 3.2767 .
C(9) H(4) 2.8550 .
C(9) H(8) 2.8036 .
C(9) H(16) 3.3491 56501
C(10) H(5) 2.9819 .
C(10) H(6) 2.7107 .
C(10) H(7) 3.2683 .
C(10) H(8) 2.8186 .
C(10) H(11) 3.5746 56504
C(10) H(24) 3.3050 .
C(10) H(29) 3.5872 .
C(11) H(5) 3.5779 .
C(11) H(6) 3.0180 .
C(11) H(8) 2.0712 .
C(11) H(9) 3.2668 .
C(11) H(24) 2.8968 .
C(11) H(28) 3.4187 .
C(11) H(29) 3.1650 .
C(12) H(5) 3.5529 .
C(12) H(6) 2.8119 .
C(12) H(9) 2.0275 .
C(12) H(10) 3.3132 .
C(12) H(19) 3.4814 56404
C(12) H(24) 3.5596 .
C(12) H(28) 3.2705 .
C(13) H(8) 2.0610 .
C(13) H(10) 2.0339 .
C(13) H(18) 2.8534 56404
C(13) H(19) 3.5276 56404
C(13) H(28) 3.4788 .
C(14) H(8) 3.3082 .
C(14) H(9) 1.9993 .
C(14) H(11) 3.5243 .
C(14) H(13) 2.6951 .
C(14) H(15) 3.4600 66503
C(14) H(18) 3.1128 56404
C(15) H(9) 3.2597 .
C(15) H(10) 2.0899 .
C(15) H(11) 3.5533 .
C(15) H(13) 2.9125 .
C(15) H(14) 3.5452 66503
C(15) H(24) 3.0681 .
C(15) H(29) 3.5244 .
C(16) H(2) 3.5151 56404
C(16) H(10) 2.8874 .
C(16) H(11) 2.9993 .
C(16) H(12) 3.2457 .
C(16) H(12) 3.5453 66503
C(16) H(13) 2.6968 .
C(16) H(14) 3.3534 66503
C(16) H(24) 3.5861 .
C(17) H(10) 2.7492 .
C(17) H(14) 2.9719 .
C(18) H(3) 3.2179 56404
C(18) H(11) 2.9476 .
C(18) H(12) 2.6525 .
C(18) H(12) 2.9656 66503
C(18) H(13) 3.2676 .
C(18) H(13) 3.2891 66503
C(18) H(14) 2.0450 .
C(18) H(15) 3.2076 .
C(18) H(17) 3.2481 .
C(19) H(3) 3.3552 56404
C(19) H(4) 3.3842 56404
C(19) H(11) 3.4357 .
C(19) H(12) 2.8929 .
C(19) H(12) 3.5045 66503
C(19) H(13) 3.1923 66503
C(19) H(15) 2.0148 .
C(19) H(16) 3.2789 .
C(19) H(29) 3.5473 66503
C(20) H(13) 3.0821 66503
C(20) H(14) 2.0417 .
C(20) H(16) 2.0480 .
C(20) H(17) 3.2254 .
C(20) H(28) 3.4488 66503
C(21) H(5) 3.4902 54501
C(21) H(13) 3.1921 66503
C(21) H(14) 3.2892 .
C(21) H(15) 2.0330 .
C(21) H(17) 1.9912 .
C(21) H(22) 3.1609 56503
C(21) H(23) 3.4343 56503
C(22) H(12) 3.2544 66503
C(22) H(13) 3.3160 66503
C(22) H(15) 3.2146 .
C(22) H(16) 2.0016 .
C(22) H(22) 3.0541 56503
C(23) H(3) 3.4248 56404
C(23) H(12) 2.8298 66503
C(23) H(13) 3.3702 66503
C(23) H(14) 3.2998 .
C(23) H(16) 3.2337 .
C(23) H(17) 2.0199 .
C(24) H(1) 2.8972 .
C(24) H(9) 3.4746 56504
C(24) H(17) 3.0996 .
C(24) H(19) 1.9657 .
C(24) H(20) 3.1808 .
C(25) H(1) 3.5640 .
C(25) H(17) 3.4622 .
C(25) H(18) 1.9461 .
C(25) H(20) 2.0255 .
C(25) H(21) 3.2287 .
C(25) H(26) 3.0672 56504
C(26) H(2) 3.5183 54502
C(26) H(3) 3.3523 54502
C(26) H(18) 3.1763 .
C(26) H(19) 2.0236 .
C(26) H(21) 2.0179 .
C(26) H(23) 3.4287 56503
C(26) H(25) 3.4767 56504
C(26) H(26) 2.7928 56504
C(27) H(2) 3.5834 54502
C(27) H(3) 3.0419 54502
C(27) H(17) 3.4913 .
C(27) H(19) 3.2218 .
C(27) H(20) 2.0120 .
C(27) H(22) 2.7370 .
C(27) H(22) 3.3448 56503
C(27) H(25) 3.4591 56504
C(27) H(26) 3.3499 56504
C(28) H(1) 3.3732 .
C(28) H(17) 3.0879 .
C(28) H(18) 3.1825 .
C(28) H(20) 3.2408 .
C(28) H(21) 2.0576 .
C(28) H(22) 2.6699 .
C(28) H(22) 3.5897 56503
C(29) H(21) 2.7849 .
C(29) H(22) 2.0292 .
C(29) H(23) 3.2779 .
C(29) H(24) 3.2774 .
C(29) H(31) 3.2027 .
C(30) H(16) 3.4127 56503
C(30) H(17) 3.5099 56503
C(30) H(21) 2.7913 .
C(30) H(21) 3.2138 56503
C(30) H(23) 2.0780 .
C(30) H(31) 3.0940 .
C(31) H(2) 3.3248 56404
C(31) H(16) 3.2788 56503
C(31) H(20) 3.5262 56503
C(31) H(21) 3.5634 56503
C(31) H(22) 2.0884 .
C(31) H(24) 3.2711 .
C(31) H(25) 2.9344 .
C(31) H(26) 3.2201 .
C(31) H(27) 2.5778 .
C(31) H(31) 2.9498 .
C(32) H(2) 2.8636 56404
C(32) H(22) 3.3067 .
C(32) H(23) 2.0225 .
C(32) H(24) 2.0762 .
C(32) H(25) 2.0385 .
C(32) H(26) 2.0266 .
C(32) H(27) 2.0217 .
C(32) H(31) 2.9338 .
C(33) H(2) 2.7637 56404
C(33) H(23) 3.2891 .
C(33) H(25) 2.9672 .
C(33) H(26) 2.6797 .
C(33) H(27) 3.3104 .
C(33) H(31) 3.1067 .
C(34) H(1) 3.4143 56404
C(34) H(2) 3.3854 56404
C(34) H(20) 3.5877 56404
C(34) H(23) 2.6422 .
C(34) H(24) 2.7224 .
C(35) H(14) 3.3190 66503
C(35) H(15) 3.1492 66503
C(35) H(19) 3.5051 65502
C(36) H(20) 3.4078 55502
H(1) C(34) 3.4143 56504
H(2) N(2) 3.5984 56504
H(2) C(2) 3.2592 56504
H(2) C(16) 3.5151 56504
H(2) C(26) 3.5183 55502
H(2) C(27) 3.5834 55502
H(2) C(31) 3.3248 56504
H(2) C(32) 2.8636 56504
H(2) C(33) 2.7637 56504
H(2) C(34) 3.3854 56504
H(3) C(18) 3.2179 56504
H(3) C(19) 3.3552 56504
H(3) C(23) 3.4248 56504
H(3) C(26) 3.3523 55502
H(3) C(27) 3.0419 55502
H(4) Cl(2) 2.9350 65502
H(4) C(19) 3.3842 56504
H(5) C(21) 3.4902 56501
H(7) Cl(1) 3.3058 65502
H(7) Cl(2) 3.2910 65502
H(8) C(1) 3.3200 .
H(9) Cl(1) 3.5241 56404
H(9) C(24) 3.4746 56404
H(10) Cl(1) 3.1009 56404
H(10) C(1) 3.3426 .
H(11) Cl(3) 3.1415 56404
H(11) N(1) 3.3105 56404
H(11) N(4) 3.1494 56404
H(11) C(3) 2.7411 56404
H(11) C(4) 3.1320 56404
H(11) C(5) 3.3662 56404
H(11) C(6) 3.2852 56404
H(11) C(7) 2.9150 56404
H(11) C(8) 2.6007 56404
H(11) C(10) 3.5746 56404
H(12) Cl(1) 3.3139 66503
H(12) Cl(3) 3.1058 56404
H(12) N(2) 3.2115 66503
H(12) N(5) 3.4328 66503
H(12) C(16) 3.5453 66503
H(12) C(18) 2.9656 66503
H(12) C(19) 3.5045 66503
H(12) C(22) 3.2544 66503
H(12) C(23) 2.8298 66503
H(13) Cl(3) 3.2348 56404
H(13) C(18) 3.2891 66503
H(13) C(19) 3.1923 66503
H(13) C(20) 3.0821 66503
H(13) C(21) 3.1921 66503
H(13) C(22) 3.3160 66503
H(13) C(23) 3.3702 66503
H(14) Cl(1) 3.2625 66503
H(14) Cl(2) 3.3275 66503
H(14) N(5) 3.5487 66503
H(14) C(7) 3.3846 56404
H(14) C(15) 3.5452 66503
H(14) C(16) 3.3534 66503
H(14) C(35) 3.3190 66503
H(15) Cl(2) 3.3246 66503
H(15) Cl(4) 3.5153 56503
H(15) C(14) 3.4600 66503
H(15) C(35) 3.1492 66503
H(16) Cl(2) 3.4736 64502
H(16) Cl(4) 3.5519 56503
H(16) C(9) 3.3491 54501
H(16) C(30) 3.4127 56503
H(16) C(31) 3.2788 56503
H(17) Cl(3) 3.5343 64502
H(17) C(30) 3.5099 56503
H(18) Cl(3) 3.0773 64502
H(18) C(13) 2.8534 56504
H(18) C(14) 3.1128 56504
H(19) Cl(2) 3.2857 64502
H(19) Cl(4) 3.5037 54502
H(19) Cl(5) 3.4090 54502
H(19) C(12) 3.4814 56504
H(19) C(13) 3.5276 56504
H(19) C(35) 3.5051 64502
H(20) Cl(4) 3.1567 54502
H(20) C(5) 3.0764 54502
H(20) C(6) 3.1721 54502
H(20) C(31) 3.5262 56503
H(20) C(34) 3.5877 56504
H(20) C(36) 3.4078 54502
H(21) C(5) 3.4289 54502
H(21) C(6) 3.1328 54502
H(21) C(30) 3.2138 56503
H(21) C(31) 3.5634 56503
H(22) C(21) 3.1609 56503
H(22) C(22) 3.0541 56503
H(22) C(27) 3.3448 56503
H(22) C(28) 3.5897 56503
H(23) Cl(2) 3.0404 46404
H(23) C(21) 3.4343 56503
H(23) C(26) 3.4287 56503
H(24) C(1) 2.5820 .
H(25) Cl(4) 2.9599 56404
H(25) C(4) 3.2647 56404
H(25) C(5) 3.3989 56404
H(25) C(26) 3.4767 56404
H(25) C(27) 3.4591 56404
H(26) C(25) 3.0672 56404
H(26) C(26) 2.7928 56404
H(26) C(27) 3.3499 56404
H(26) C(31) 3.2201 .
H(26) C(32) 2.0266 .
H(26) C(33) 2.6797 .
H(27) Cl(2) 3.5481 46404
H(28) C(20) 3.4488 66503
H(29) C(1) 3.0889 .
H(29) C(19) 3.5473 66503
H(31) Cl(4) 2.2500 .
H(31) Cl(5) 2.2222 .
H(31) C(2) 3.2234 .
H(31) C(29) 3.2027 .
H(31) C(30) 3.0940 .
H(31) C(31) 2.9498 .
H(31) C(32) 2.9338 .
H(31) C(33) 3.1067 .

loop_
_geom_torsion_atom_site_label_1
_geom_torsion_atom_site_label_2
_geom_torsion_atom_site_label_3
_geom_torsion_atom_site_label_4
_geom_torsion
Cl(1) Ir(1) N(1) C(3) -88(1)
Cl(1) Ir(1) N(1) C(10) 96.7(9)
N(2) Ir(1) N(1) C(3) -179.5(9)
N(2) Ir(1) N(1) C(10) 6(1)
N(3) Ir(1) N(1) C(3) 3(1)
N(3) Ir(1) N(1) C(10) -170.4(8)
C(1) Ir(1) N(1) C(3) 177(1)
C(1) Ir(1) N(1) C(10) 2.7(8)
C(2) Ir(1) N(1) C(3) 83(1)
C(2) Ir(1) N(1) C(10) -90.8(9)
Cl(1) Ir(1) N(2) C(16) -95.5(9)
Cl(1) Ir(1) N(2) C(23) 83(1)
N(1) Ir(1) N(2) C(16) -3(1)
N(1) Ir(1) N(2) C(23) 175(1)
N(3) Ir(1) N(2) C(16) 172.8(9)
N(3) Ir(1) N(2) C(23) -7(1)
C(1) Ir(1) N(2) C(16) -0.4(7)
C(1) Ir(1) N(2) C(23) 179(1)
C(2) Ir(1) N(2) C(16) 92.5(9)
C(2) Ir(1) N(2) C(23) -88(1)
Cl(1) Ir(1) N(3) C(24) 7(1)
Cl(1) Ir(1) N(3) C(28) -170(1)
N(1) Ir(1) N(3) C(24) -86(1)
N(1) Ir(1) N(3) C(28) 95(1)
N(2) Ir(1) N(3) C(24) 94(1)
N(2) Ir(1) N(3) C(28) -82(1)
C(2) Ir(1) N(3) C(24) -174(1)
C(2) Ir(1) N(3) C(28) 8(1)
Cl(1) Ir(1) C(1) C(11) -93(1)
Cl(1) Ir(1) C(1) C(15) 86(1)
N(1) Ir(1) C(1) C(11) -1(1)
N(1) Ir(1) C(1) C(15) 179(1)
N(2) Ir(1) C(1) C(11) -179.9(9)
N(2) Ir(1) C(1) C(15) 0.4(9)
C(2) Ir(1) C(1) C(11) 87(1)
C(2) Ir(1) C(1) C(15) -91(1)
N(1) Ir(1) C(2) C(29) -110(1)
N(1) Ir(1) C(2) C(33) 76(1)
N(2) Ir(1) C(2) C(29) 91(1)
N(2) Ir(1) C(2) C(33) -81(1)
N(3) Ir(1) C(2) C(29) -8(1)
N(3) Ir(1) C(2) C(33) 178(1)
C(1) Ir(1) C(2) C(29) 171(1)
C(1) Ir(1) C(2) C(33) -2(1)
Ir(1) N(1) C(3) C(4) 6(2)
Ir(1) N(1) C(3) C(8) -178(1)
C(10) N(1) C(3) C(4) -179(1)
C(10) N(1) C(3) C(8) -3(1)
Ir(1) N(1) C(10) N(4) -179.3(9)
Ir(1) N(1) C(10) C(11) -4(1)
C(3) N(1) C(10) N(4) 4(1)
C(3) N(1) C(10) C(11) 179(1)
Ir(1) N(2) C(16) N(5) 178.0(9)
Ir(1) N(2) C(16) C(15) 0(1)
C(23) N(2) C(16) N(5) -1(1)
C(23) N(2) C(16) C(15) -179(1)
Ir(1) N(2) C(23) C(18) -177(1)
Ir(1) N(2) C(23) C(22) 4(2)
C(16) N(2) C(23) C(18) 2(1)
C(16) N(2) C(23) C(22) -176(1)
Ir(1) N(3) C(24) C(25) -171(1)
C(28) N(3) C(24) C(25) 6(2)
Ir(1) N(3) C(28) C(27) 173(1)
Ir(1) N(3) C(28) C(29) -6(1)
C(24) N(3) C(28) C(27) -4(2)
C(24) N(3) C(28) C(29) 175(1)
C(9) N(4) C(8) C(3) -177(1)
C(9) N(4) C(8) C(7) 3(2)
C(10) N(4) C(8) C(3) 1(1)
C(10) N(4) C(8) C(7) -177(1)
C(8) N(4) C(10) N(1) -3(1)
C(8) N(4) C(10) C(11) -178(1)
C(9) N(4) C(10) N(1) 174(1)
C(9) N(4) C(10) C(11) 0(1)
C(17) N(5) C(16) N(2) -178(1)
C(17) N(5) C(16) C(15) -1(2)
C(18) N(5) C(16) N(2) 0(1)
C(18) N(5) C(16) C(15) 177(1)
C(16) N(5) C(18) C(19) 177(1)
C(16) N(5) C(18) C(23) 1(1)
C(17) N(5) C(18) C(19) -3(2)
C(17) N(5) C(18) C(23) -179(1)
Ir(1) C(1) C(11) C(10) 0(1)
Ir(1) C(1) C(11) C(12) -179(1)
C(15) C(1) C(11) C(10) 179(1)
C(15) C(1) C(11) C(12) 0(1)
Ir(1) C(1) C(15) C(14) 175(1)
Ir(1) C(1) C(15) C(16) 0(1)
C(11) C(1) C(15) C(14) -4(2)
C(11) C(1) C(15) C(16) 179(1)
Ir(1) C(2) C(29) C(28) 7(2)
Ir(1) C(2) C(29) C(30) -175(1)
C(33) C(2) C(29) C(28) -178(1)
C(33) C(2) C(29) C(30) -1(2)
Ir(1) C(2) C(33) C(32) 177(1)
C(29) C(2) C(33) C(32) 4(2)
N(1) C(3) C(4) C(5) 178(1)
C(8) C(3) C(4) C(5) 3(2)
N(1) C(3) C(8) N(4) 1(1)
N(1) C(3) C(8) C(7) -179(1)
C(4) C(3) C(8) N(4) 177(1)
C(4) C(3) C(8) C(7) -3(2)
C(3) C(4) C(5) C(6) -2(2)
C(4) C(5) C(6) C(7) 0(1)
C(5) C(6) C(7) C(8) 1(2)
C(6) C(7) C(8) N(4) 179(1)
C(6) C(7) C(8) C(3) 0(1)
N(1) C(10) C(11) C(1) 3(1)
N(1) C(10) C(11) C(12) -178(1)
N(4) C(10) C(11) C(1) 176(1)
N(4) C(10) C(11) C(12) -4(2)
C(1) C(11) C(12) C(13) 2(2)
C(10) C(11) C(12) C(13) -175(1)
C(11) C(12) C(13) C(14) -1(2)
C(12) C(13) C(14) C(15) -1(2)
C(13) C(14) C(15) C(1) 4(2)
C(13) C(14) C(15) C(16) 179(1)
C(1) C(15) C(16) N(2) 0(1)
C(1) C(15) C(16) N(5) -177(1)
C(14) C(15) C(16) N(2) -175(1)
C(14) C(15) C(16) N(5) 7(2)
N(5) C(18) C(19) C(20) -177(1)
C(23) C(18) C(19) C(20) -2(2)
N(5) C(18) C(23) N(2) -2(1)
N(5) C(18) C(23) C(22) 176(1)
C(19) C(18) C(23) N(2) -179(1)
C(19) C(18) C(23) C(22) 0(1)
C(18) C(19) C(20) C(21) 3(2)
C(19) C(20) C(21) C(22) -3(2)
C(20) C(21) C(22) C(23) 0(1)
C(21) C(22) C(23) N(2) 179(1)
C(21) C(22) C(23) C(18) 0(1)
N(3) C(24) C(25) C(26) -3(3)
C(24) C(25) C(26) C(27) 0(2)
C(25) C(26) C(27) C(28) 0(2)
C(26) C(27) C(28) N(3) 1(2)
C(26) C(27) C(28) C(29) -179(1)
N(3) C(28) C(29) C(2) 0(2)
N(3) C(28) C(29) C(30) -177(1)
C(27) C(28) C(29) C(2) -179(1)
C(27) C(28) C(29) C(30) 3(2)
C(2) C(29) C(30) C(31) 0(2)
C(28) C(29) C(30) C(31) 175(1)
C(29) C(30) C(31) C(32) 0(2)
C(30) C(31) C(32) C(33) 3(2)
C(30) C(31) C(32) C(34) 177(1)
C(31) C(32) C(33) C(2) -5(2)
C(34) C(32) C(33) C(2) -179(1)
